data_7119286
loop_
_publ_author_name
'Lingayya, Rajaka'
'Vellakkaran, Mari'
'Nagaiah, Kommu'
'Tadikamalla, Prabhakar Rao'
'Nanubolu, Jagadeesh Babu'

_publ_section_title
;
 Palladium(ii)-catalyzed direct O-alkenylation of 2-arylquinazolinones
 with N-tosylhydrazones: an efficient route to O-alkenylquinazolines.
;
_journal_issue 10
_journal_name_full 'Chemical communications (Cambridge, England)'
_journal_page_first 1672
_journal_page_last 1675
_journal_paper_doi 10.1039/c6cc09445g
_journal_volume 53
_journal_year 2017
_chemical_formula_moiety 'C22 H15 F N2 O'
_chemical_formula_sum 'C22 H15 F N2 O'
_chemical_formula_weight 342.36
_chemical_name_systematic 4-((1-(2-Fluorophenyl)vinyl)oxy)-2-phenylquinazoline
_space_group_crystal_system monoclinic
_space_group_IT_number 15
_space_group_name_Hall '-C 2yc'
_space_group_name_H-M_alt 'C 1 2/c 1'
_symmetry_space_group_name_Hall '-C 2yc'
_symmetry_space_group_name_H-M 'C 1 2/c 1'
_atom_sites_solution_hydrogens geom
_audit_creation_method SHELXL-2014/7
_audit_update_record
;
2016-11-03 deposited with the CCDC.
2016-12-22 downloaded from the CCDC.
;
_cell_angle_alpha 90
_cell_angle_beta 96.834(3)
_cell_angle_gamma 90
_cell_formula_units_Z 8
_cell_length_a 38.444(4)
_cell_length_b 6.2239(6)
_cell_length_c 14.5234(13)
_cell_measurement_reflns_used 6005
_cell_measurement_temperature 293(2)
_cell_measurement_theta_max 28.12
_cell_measurement_theta_min 2.83
_cell_volume 3450.3(6)
_computing_cell_refinement 'Bruker SMART'
_computing_data_collection 'Bruker SMART'
_computing_data_reduction 'Bruker SAINT'
_computing_molecular_graphics 'Bruker SHELXTL'
_computing_publication_material 'Bruker SHELXTL'
_computing_structure_refinement 'SHELXL-2014/7 (Sheldrick, 2014)'
_computing_structure_solution 'SHELXS-97 (Sheldrick, 1990)'
_diffrn_ambient_temperature 293(2)
_diffrn_measured_fraction_theta_full 1.000
_diffrn_measured_fraction_theta_max 0.976
_diffrn_measurement_device_type 'CCD area detector'
_diffrn_measurement_method 'phi and omega scans'
_diffrn_radiation_type MoK\a
_diffrn_radiation_wavelength 0.71073
_diffrn_reflns_av_R_equivalents 0.0295
_diffrn_reflns_av_unetI/netI 0.0205
_diffrn_reflns_Laue_measured_fraction_full 1.000
_diffrn_reflns_Laue_measured_fraction_max 0.976
_diffrn_reflns_limit_h_max 50
_diffrn_reflns_limit_h_min -50
_diffrn_reflns_limit_k_max 8
_diffrn_reflns_limit_k_min -8
_diffrn_reflns_limit_l_max 19
_diffrn_reflns_limit_l_min -19
_diffrn_reflns_number 19058
_diffrn_reflns_point_group_measured_fraction_full 1.000
_diffrn_reflns_point_group_measured_fraction_max 0.976
_diffrn_reflns_theta_full 25.242
_diffrn_reflns_theta_max 28.258
_diffrn_reflns_theta_min 2.134
_diffrn_source 'fine-focus sealed tube'
_exptl_absorpt_coefficient_mu 0.089
_exptl_absorpt_correction_type multi-scan
_exptl_absorpt_process_details 'Bruker AXS SADABS program'
_exptl_crystal_colour colourless
_exptl_crystal_density_diffrn 1.318
_exptl_crystal_description plate
_exptl_crystal_F_000 1424
_exptl_crystal_size_max 0.450
_exptl_crystal_size_mid 0.320
_exptl_crystal_size_min 0.200
_exptl_transmission_factor_max 0.982
_exptl_transmission_factor_min 0.966
_refine_diff_density_max 0.259
_refine_diff_density_min -0.174
_refine_diff_density_rms 0.038
_refine_ls_extinction_method none
_refine_ls_goodness_of_fit_ref 1.029
_refine_ls_hydrogen_treatment constr
_refine_ls_matrix_type full
_refine_ls_number_parameters 235
_refine_ls_number_reflns 4173
_refine_ls_number_restraints 0
_refine_ls_restrained_S_all 1.029
_refine_ls_R_factor_all 0.0610
_refine_ls_R_factor_gt 0.0443
_refine_ls_shift/su_max 0.000
_refine_ls_shift/su_mean 0.000
_refine_ls_structure_factor_coef Fsqd
_refine_ls_weighting_details 'w=1/[\s^2^(Fo^2^)+(0.0680P)^2^+0.9153P] where P=(Fo^2^+2Fc^2^)/3'
_refine_ls_weighting_scheme calc
_refine_ls_wR_factor_gt 0.1199
_refine_ls_wR_factor_ref 0.1325
_reflns_Friedel_coverage 0.000
_reflns_number_gt 3100
_reflns_number_total 4173
_reflns_threshold_expression 'I > 2\s(I)'
_cod_data_source_file c6cc09445g2.cif
_cod_data_source_block BD97
_cod_depositor_comments
;
The following automatic conversions were performed:

'_exptl_absorpt_correction_type' value 'MULTI-SCAN' changed to
'multi-scan' according to
/usr/data/users/saulius/crontab/automatic-downloads/rss-feeds/RSC/lib/dictionaries/cif_core.dic
dictionary named 'cif_core.dic' version 2.4.2 from 2011-04-26.

Automatic conversion script
Id: cif_fix_values 4268 2015-11-12 08:31:59Z antanas 

 Adding full bibliography for 7119286.cif.
;
_cod_original_cell_volume 3450.4(6)
_cod_database_code 7119286
_shelx_shelxl_version_number 2014/7
_shelx_space_group_comment
;
The symmetry employed for this shelxl refinement is uniquely defined
by the following loop, which should always be used as a source of
symmetry information in preference to the above space-group names.
They are only intended as comments.
;
_shelx_estimated_absorpt_t_min 0.961
_shelx_estimated_absorpt_t_max 0.982
_exptl_absorpt_special_details 'Sheldrick,G.M.,(2003),University of gottingen,Germany'

loop_
_space_group_symop_operation_xyz
'x, y, z'
'-x, y, -z+1/2'
'x+1/2, y+1/2, z'
'-x+1/2, y+1/2, -z+1/2'
'-x, -y, -z'
'x, -y, z-1/2'
'-x+1/2, -y+1/2, -z'
'x+1/2, -y+1/2, z-1/2'

loop_
_atom_site_label
_atom_site_type_symbol
_atom_site_fract_x
_atom_site_fract_y
_atom_site_fract_z
_atom_site_U_iso_or_equiv
_atom_site_adp_type
_atom_site_occupancy
_atom_site_site_symmetry_order
_atom_site_calc_flag
_atom_site_refinement_flags_posn
_atom_site_refinement_flags_adp
C1 C 0.06355(3) 0.49716(17) 0.09843(8) 0.0392(3) Uani 1 1 d . .
C2 C 0.03581(3) 0.6284(2) 0.12063(8) 0.0468(3) Uani 1 1 d . .
H2 H 0.0128 0.5946 0.0982 0.056 Uiso 1 1 calc R U
C3 C 0.04298(4) 0.8054(2) 0.17535(9) 0.0526(3) Uani 1 1 d . .
H3 H 0.0246 0.8907 0.1902 0.063 Uiso 1 1 calc R U
C4 C 0.07731(4) 0.8613(2) 0.20955(9) 0.0531(3) Uani 1 1 d . .
H4 H 0.0815 0.9819 0.2470 0.064 Uiso 1 1 calc R U
C5 C 0.10461(4) 0.7399(2) 0.18822(9) 0.0501(3) Uani 1 1 d . .
H5 H 0.1275 0.7776 0.2104 0.060 Uiso 1 1 calc R U
C6 C 0.09793(3) 0.55607(19) 0.13211(8) 0.0413(3) Uani 1 1 d . .
C7 C 0.12418(3) 0.4223(2) 0.10223(8) 0.0453(3) Uani 1 1 d . .
C8 C 0.08342(3) 0.20650(18) 0.02394(8) 0.0385(3) Uani 1 1 d . .
C9 C 0.07684(3) 0.01190(17) -0.03486(7) 0.0400(3) Uani 1 1 d . .
C10 C 0.04303(3) -0.0401(2) -0.07216(9) 0.0483(3) Uani 1 1 d . .
H10 H 0.0245 0.0474 -0.0604 0.058 Uiso 1 1 calc R U
C11 C 0.03665(4) -0.2213(2) -0.12685(9) 0.0580(4) Uani 1 1 d . .
H11 H 0.0139 -0.2540 -0.1521 0.070 Uiso 1 1 calc R U
C12 C 0.06376(4) -0.3528(2) -0.14396(9) 0.0603(4) Uani 1 1 d . .
H12 H 0.0594 -0.4748 -0.1805 0.072 Uiso 1 1 calc R U
C13 C 0.09740(4) -0.3042(2) -0.10714(10) 0.0579(4) Uani 1 1 d . .
H13 H 0.1158 -0.3937 -0.1187 0.069 Uiso 1 1 calc R U
C14 C 0.10416(4) -0.1220(2) -0.05275(9) 0.0488(3) Uani 1 1 d . .
H14 H 0.1270 -0.0895 -0.0283 0.059 Uiso 1 1 calc R U
C15 C 0.18468(3) 0.3494(3) 0.10553(11) 0.0587(4) Uani 1 1 d . .
C16 C 0.20197(5) 0.4123(3) 0.03814(13) 0.0805(5) Uani 1 1 d . .
H16A H 0.1962 0.5412 0.0078 0.097 Uiso 1 1 calc R U
H16B H 0.2200 0.3281 0.0206 0.097 Uiso 1 1 calc R U
C17 C 0.19222(3) 0.1695(3) 0.17005(10) 0.0559(4) Uani 1 1 d . .
C18 C 0.18078(4) 0.1701(3) 0.25741(12) 0.0780(5) Uani 1 1 d . .
H18 H 0.1673 0.2846 0.2741 0.094 Uiso 1 1 calc R U
C19 C 0.18883(5) 0.0055(4) 0.31997(14) 0.0946(7) Uani 1 1 d . .
H19 H 0.1807 0.0102 0.3777 0.114 Uiso 1 1 calc R U
C20 C 0.20874(5) -0.1645(4) 0.29755(14) 0.0883(6) Uani 1 1 d . .
H20 H 0.2144 -0.2739 0.3403 0.106 Uiso 1 1 calc R U
C21 C 0.22021(4) -0.1731(3) 0.21232(13) 0.0766(5) Uani 1 1 d . .
H21 H 0.2336 -0.2887 0.1961 0.092 Uiso 1 1 calc R U
C22 C 0.21175(4) -0.0088(3) 0.15089(11) 0.0632(4) Uani 1 1 d . .
F1 F 0.22346(3) -0.02401(18) 0.06698(8) 0.0944(4) Uani 1 1 d . .
N1 N 0.05650(2) 0.31867(15) 0.04404(7) 0.0411(2) Uani 1 1 d . .
N2 N 0.11796(3) 0.25265(16) 0.05092(7) 0.0445(3) Uani 1 1 d . .
O1 O 0.15768(2) 0.48429(17) 0.12858(8) 0.0648(3) Uani 1 1 d . .

loop_
_atom_site_aniso_label
_atom_site_aniso_U_11
_atom_site_aniso_U_22
_atom_site_aniso_U_33
_atom_site_aniso_U_23
_atom_site_aniso_U_13
_atom_site_aniso_U_12
C1 0.0475(6) 0.0333(6) 0.0368(6) 0.0042(4) 0.0052(5) 0.0012(5)
C2 0.0491(7) 0.0431(7) 0.0488(7) 0.0022(5) 0.0079(5) 0.0050(5)
C3 0.0659(8) 0.0453(7) 0.0480(7) -0.0011(5) 0.0125(6) 0.0135(6)
C4 0.0747(9) 0.0409(7) 0.0434(7) -0.0080(5) 0.0053(6) 0.0032(6)
C5 0.0577(7) 0.0441(7) 0.0471(7) -0.0077(5) 0.0001(6) -0.0028(6)
C6 0.0492(6) 0.0353(6) 0.0386(6) -0.0001(5) 0.0025(5) 0.0000(5)
C7 0.0445(6) 0.0418(6) 0.0485(7) -0.0031(5) 0.0001(5) -0.0009(5)
C8 0.0452(6) 0.0323(6) 0.0375(6) 0.0033(4) 0.0025(4) -0.0003(5)
C9 0.0529(7) 0.0312(6) 0.0359(6) 0.0028(4) 0.0055(5) -0.0021(5)
C10 0.0547(7) 0.0408(6) 0.0486(7) -0.0009(5) 0.0030(5) -0.0054(5)
C11 0.0731(9) 0.0479(7) 0.0513(7) -0.0027(6) -0.0001(6) -0.0166(7)
C12 0.0996(12) 0.0371(7) 0.0446(7) -0.0047(5) 0.0105(7) -0.0122(7)
C13 0.0840(10) 0.0406(7) 0.0515(7) -0.0027(6) 0.0183(7) 0.0069(7)
C14 0.0582(7) 0.0414(6) 0.0473(7) -0.0012(5) 0.0084(6) 0.0010(6)
C15 0.0409(7) 0.0658(9) 0.0681(9) -0.0200(7) 0.0009(6) -0.0020(6)
C16 0.0760(11) 0.0836(12) 0.0840(12) -0.0003(10) 0.0176(9) 0.0068(9)
C17 0.0366(6) 0.0700(9) 0.0596(8) -0.0161(7) -0.0001(5) -0.0038(6)
C18 0.0580(9) 0.1093(15) 0.0662(10) -0.0139(10) 0.0056(7) 0.0125(9)
C19 0.0773(12) 0.142(2) 0.0641(11) 0.0059(12) 0.0072(9) 0.0049(13)
C20 0.0722(11) 0.1047(16) 0.0833(13) 0.0106(11) -0.0108(9) -0.0026(11)
C21 0.0643(10) 0.0714(11) 0.0902(12) -0.0091(9) -0.0071(9) 0.0018(8)
C22 0.0526(8) 0.0717(10) 0.0650(9) -0.0179(8) 0.0048(7) -0.0035(7)
F1 0.1125(8) 0.0883(8) 0.0876(7) -0.0176(6) 0.0333(6) 0.0207(6)
N1 0.0438(5) 0.0339(5) 0.0451(5) -0.0003(4) 0.0036(4) -0.0008(4)
N2 0.0448(5) 0.0380(5) 0.0500(6) -0.0051(4) 0.0020(4) 0.0014(4)
O1 0.0441(5) 0.0600(6) 0.0879(7) -0.0278(5) -0.0025(5) -0.0018(4)

loop_
_atom_type_symbol
_atom_type_description
_atom_type_scat_dispersion_real
_atom_type_scat_dispersion_imag
_atom_type_scat_source
C C 0.0033 0.0016 'International Tables Vol C Tables 4.2.6.8 and 6.1.1.4'
H H 0.0000 0.0000 'International Tables Vol C Tables 4.2.6.8 and 6.1.1.4'
N N 0.0061 0.0033 'International Tables Vol C Tables 4.2.6.8 and 6.1.1.4'
O O 0.0106 0.0060 'International Tables Vol C Tables 4.2.6.8 and 6.1.1.4'
F F 0.0171 0.0103 'International Tables Vol C Tables 4.2.6.8 and 6.1.1.4'

loop_
_geom_angle_atom_site_label_1
_geom_angle_atom_site_label_2
_geom_angle_atom_site_label_3
_geom_angle
N1 C1 C6 121.73(10)
N1 C1 C2 119.86(11)
C6 C1 C2 118.41(11)
C3 C2 C1 119.59(12)
C3 C2 H2 120.2
C1 C2 H2 120.2
C2 C3 C4 121.57(12)
C2 C3 H3 119.2
C4 C3 H3 119.2
C5 C4 C3 120.20(12)
C5 C4 H4 119.9
C3 C4 H4 119.9
C4 C5 C6 119.36(12)
C4 C5 H5 120.3
C6 C5 H5 120.3
C1 C6 C5 120.86(11)
C1 C6 C7 114.59(10)
C5 C6 C7 124.51(11)
N2 C7 O1 119.83(11)
N2 C7 C6 124.41(11)
O1 C7 C6 115.74(11)
N1 C8 N2 126.11(10)
N1 C8 C9 118.51(10)
N2 C8 C9 115.37(10)
C10 C9 C14 118.78(11)
C10 C9 C8 120.19(11)
C14 C9 C8 121.02(11)
C11 C10 C9 120.58(13)
C11 C10 H10 119.7
C9 C10 H10 119.7
C12 C11 C10 120.24(13)
C12 C11 H11 119.9
C10 C11 H11 119.9
C11 C12 C13 119.93(12)
C11 C12 H12 120.0
C13 C12 H12 120.0
C12 C13 C14 120.36(13)
C12 C13 H13 119.8
C14 C13 H13 119.8
C13 C14 C9 120.11(13)
C13 C14 H14 119.9
C9 C14 H14 119.9
C16 C15 O1 117.08(16)
C16 C15 C17 128.88(14)
O1 C15 C17 113.52(13)
C15 C16 H16A 120.0
C15 C16 H16B 120.0
H16A C16 H16B 120.0
C22 C17 C18 115.01(16)
C22 C17 C15 123.59(13)
C18 C17 C15 121.37(14)
C19 C18 C17 121.88(17)
C19 C18 H18 119.1
C17 C18 H18 119.1
C20 C19 C18 120.36(18)
C20 C19 H19 119.8
C18 C19 H19 119.8
C21 C20 C19 119.81(19)
C21 C20 H20 120.1
C19 C20 H20 120.1
C20 C21 C22 118.97(18)
C20 C21 H21 120.5
C22 C21 H21 120.5
F1 C22 C21 117.11(15)
F1 C22 C17 118.92(15)
C21 C22 C17 123.96(15)
C8 N1 C1 116.94(10)
C7 N2 C8 116.16(10)
C7 O1 C15 117.82(10)

loop_
_geom_bond_atom_site_label_1
_geom_bond_atom_site_label_2
_geom_bond_distance
C1 N1 1.3714(14)
C1 C6 1.4025(16)
C1 C2 1.4105(16)
C2 C3 1.3674(18)
C2 H2 0.9300
C3 C4 1.398(2)
C3 H3 0.9300
C4 C5 1.3585(18)
C4 H4 0.9300
C5 C6 1.4105(17)
C5 H5 0.9300
C6 C7 1.4155(17)
C7 N2 1.2982(15)
C7 O1 1.3550(14)
C8 N1 1.3098(15)
C8 N2 1.3695(15)
C8 C9 1.4862(15)
C9 C10 1.3856(17)
C9 C14 1.3893(17)
C10 C11 1.3843(18)
C10 H10 0.9300
C11 C12 1.371(2)
C11 H11 0.9300
C12 C13 1.373(2)
C12 H12 0.9300
C13 C14 1.3887(18)
C13 H13 0.9300
C14 H14 0.9300
C15 C16 1.307(2)
C15 O1 1.4062(16)
C15 C17 1.467(2)
C16 H16A 0.9300
C16 H16B 0.9300
C17 C22 1.386(2)
C17 C18 1.391(2)
C18 C19 1.380(3)
C18 H18 0.9300
C19 C20 1.368(3)
C19 H19 0.9300
C20 C21 1.363(3)
C20 H20 0.9300
C21 C22 1.371(2)
C21 H21 0.9300
C22 F1 1.3517(18)

loop_
_geom_torsion_atom_site_label_1
_geom_torsion_atom_site_label_2
_geom_torsion_atom_site_label_3
_geom_torsion_atom_site_label_4
_geom_torsion
N1 C1 C2 C3 179.62(11)
C6 C1 C2 C3 -1.28(17)
C1 C2 C3 C4 0.50(19)
C2 C3 C4 C5 0.5(2)
C3 C4 C5 C6 -0.6(2)
N1 C1 C6 C5 -179.79(10)
C2 C1 C6 C5 1.13(17)
N1 C1 C6 C7 2.46(16)
C2 C1 C6 C7 -176.62(10)
C4 C5 C6 C1 -0.17(19)
C4 C5 C6 C7 177.35(12)
C1 C6 C7 N2 -2.68(18)
C5 C6 C7 N2 179.67(12)
C1 C6 C7 O1 175.66(10)
C5 C6 C7 O1 -2.00(19)
N1 C8 C9 C10 4.15(16)
N2 C8 C9 C10 -174.86(10)
N1 C8 C9 C14 -175.20(10)
N2 C8 C9 C14 5.78(16)
C14 C9 C10 C11 -0.50(18)
C8 C9 C10 C11 -179.86(11)
C9 C10 C11 C12 0.7(2)
C10 C11 C12 C13 -0.3(2)
C11 C12 C13 C14 -0.2(2)
C12 C13 C14 C9 0.31(19)
C10 C9 C14 C13 0.02(18)
C8 C9 C14 C13 179.38(11)
C16 C15 C17 C22 -23.7(2)
O1 C15 C17 C22 164.96(12)
C16 C15 C17 C18 154.42(17)
O1 C15 C17 C18 -16.95(18)
C22 C17 C18 C19 0.7(2)
C15 C17 C18 C19 -177.53(16)
C17 C18 C19 C20 0.4(3)
C18 C19 C20 C21 -1.1(3)
C19 C20 C21 C22 0.7(3)
C20 C21 C22 F1 -179.64(15)
C20 C21 C22 C17 0.5(2)
C18 C17 C22 F1 178.98(13)
C15 C17 C22 F1 -2.8(2)
C18 C17 C22 C21 -1.2(2)
C15 C17 C22 C21 177.03(14)
N2 C8 N1 C1 -1.11(17)
C9 C8 N1 C1 179.99(9)
C6 C1 N1 C8 -0.76(16)
C2 C1 N1 C8 178.31(10)
O1 C7 N2 C8 -177.20(11)
C6 C7 N2 C8 1.07(18)
N1 C8 N2 C7 0.98(17)
C9 C8 N2 C7 179.91(10)
N2 C7 O1 C15 -5.49(19)
C6 C7 O1 C15 176.10(12)
C16 C15 O1 C7 105.63(16)
C17 C15 O1 C7 -81.91(15)
